data_7025233
loop_
_publ_author_name
'Patel, Dipti'
'Lewis, William'
'Blake, Alexander J.'
'Liddle, Stephen T.'

_publ_section_title
;
 Uranium(IV) amide and halide derivatives of two tripodal
 tris(N-arylamido-dimethylsilyl)methanes.
;
_journal_issue 29
_journal_name_full 'Dalton transactions (Cambridge, England : 2003)'
_journal_page_first 6638
_journal_page_last 6647
_journal_paper_doi 10.1039/b926018h
_journal_volume 39
_journal_year 2010
_chemical_formula_moiety 'C64 H96 Cl2 N6 O2 Si6 U2, 1.5 (C6 H14)'
_chemical_formula_sum 'C73 H117 Cl2 N6 O2 Si6 U2'
_chemical_formula_weight 1826.23
_chemical_name_systematic
;
?
;
_space_group_IT_number 2
_symmetry_cell_setting triclinic
_symmetry_space_group_name_Hall '-P 1'
_symmetry_space_group_name_H-M 'P -1'
_atom_sites_solution_hydrogens 'geom, Me from difmap'
_atom_sites_solution_primary direct
_atom_sites_solution_secondary difmap
_audit_creation_method 'enCIFer editing of SHELXL97 CIF output'
_cell_angle_alpha 98.985(2)
_cell_angle_beta 94.570(2)
_cell_angle_gamma 104.373(2)
_cell_formula_units_Z 2
_cell_length_a 14.2778(15)
_cell_length_b 16.5243(17)
_cell_length_c 17.9252(19)
_cell_measurement_reflns_used 7837
_cell_measurement_temperature 150(2)
_cell_measurement_theta_max 26.595
_cell_measurement_theta_min 2.4405
_cell_volume 4015.3(7)
_computing_cell_refinement 'Bruker SAINT version 6.36a (Bruker, 2000)'
_computing_data_collection 'Bruker SMART version 5.625 (Bruker, 2001)'
_computing_data_reduction 'Bruker SAINT; Bruker SHELXTL (Bruker, 2001)'
_computing_molecular_graphics 'Bruker SHELXTL'
_computing_publication_material 'enCIFer(Allen et al.,2004);PLATON(Spek,2003)'
_computing_structure_refinement 'SHELXL-97 (Sheldrick, 1997)'
_computing_structure_solution 'Bruker SHELXTL'
_diffrn_ambient_temperature 150(2)
_diffrn_measured_fraction_theta_full 0.988
_diffrn_measured_fraction_theta_max 0.941
_diffrn_measurement_device_type 'Bruker SMART APEX CCD diffractometer'
_diffrn_measurement_method '\w rotation with narrow frames'
_diffrn_radiation_monochromator graphite
_diffrn_radiation_source 'normal-focus sealed tube'
_diffrn_radiation_type MoK\a
_diffrn_radiation_wavelength 0.71073
_diffrn_reflns_av_R_equivalents 0.0424
_diffrn_reflns_av_sigmaI/netI 0.0949
_diffrn_reflns_limit_h_max 18
_diffrn_reflns_limit_h_min -18
_diffrn_reflns_limit_k_max 21
_diffrn_reflns_limit_k_min -21
_diffrn_reflns_limit_l_max 23
_diffrn_reflns_limit_l_min -22
_diffrn_reflns_number 35028
_diffrn_reflns_theta_full 26.00
_diffrn_reflns_theta_max 27.91
_diffrn_reflns_theta_min 1.69
_diffrn_standards_decay_% 0
_diffrn_standards_number 0
_exptl_absorpt_coefficient_mu 4.229
_exptl_absorpt_correction_T_max 0.7021
_exptl_absorpt_correction_T_min 0.4060
_exptl_absorpt_correction_type multi-scan
_exptl_absorpt_process_details '(SADABS; Bruker, 2001)'
_exptl_crystal_colour Green
_exptl_crystal_density_diffrn 1.510
_exptl_crystal_density_method 'not measured'
_exptl_crystal_description Lath
_exptl_crystal_F_000 1830
_exptl_crystal_size_max 0.26
_exptl_crystal_size_mid 0.14
_exptl_crystal_size_min 0.09
_refine_diff_density_max 1.569
_refine_diff_density_min -1.816
_refine_diff_density_rms 0.141
_refine_ls_extinction_coef 0.00046(9)
_refine_ls_extinction_expression Fc^*^=kFc[1+0.001xFc^2^\l^3^/sin(2\q)]^-1/4^
_refine_ls_extinction_method SHELXL
_refine_ls_goodness_of_fit_ref 0.957
_refine_ls_hydrogen_treatment constr
_refine_ls_matrix_type full
_refine_ls_number_parameters 796
_refine_ls_number_reflns 18075
_refine_ls_number_restraints 903
_refine_ls_restrained_S_all 0.975
_refine_ls_R_factor_all 0.0988
_refine_ls_R_factor_gt 0.0491
_refine_ls_shift/su_max 0.001
_refine_ls_shift/su_mean 0.000
_refine_ls_structure_factor_coef Fsqd
_refine_ls_weighting_details 'calc w=1/[\s^2^(Fo^2^)+(0.0531P)^2^+0.0000P] where P=(Fo^2^+2Fc^2^)/3'
_refine_ls_weighting_scheme calc
_refine_ls_wR_factor_gt 0.1055
_refine_ls_wR_factor_ref 0.1159
_reflns_number_gt 10575
_reflns_number_total 18075
_reflns_threshold_expression I>2\s(I)
_cod_data_source_file b926018h.txt
_cod_data_source_block ucltol
_cod_depositor_comments
;
The following automatic conversions were performed:

'_symmetry_cell_setting' value 'Triclinic' changed to 'triclinic'
according to /home/saulius/struct/CIF-dictionaries/cif_core.dic
dictionary named 'cif_core.dic' version 2.4.2 from 2011-04-26.

Automatic conversion script
Id: cif_fix_values 1891 2012-01-12 08:04:46Z andrius 
;
_cod_original_sg_symbol_H-M P-1
_cod_database_code 7025233

loop_
_symmetry_equiv_pos_as_xyz
'x, y, z'
'-x, -y, -z'

loop_
_atom_site_label
_atom_site_type_symbol
_atom_site_fract_x
_atom_site_fract_y
_atom_site_fract_z
_atom_site_U_iso_or_equiv
_atom_site_adp_type
_atom_site_occupancy
_atom_site_symmetry_multiplicity
_atom_site_calc_flag
_atom_site_refinement_flags
_atom_site_disorder_assembly
_atom_site_disorder_group
U1 U 0.703191(19) 0.283825(16) 0.355045(15) 0.03368(9) Uani 1 1 d U . .
U2 U 0.74746(2) -0.033803(16) 0.249499(16) 0.03532(9) Uani 1 1 d U . .
Cl1 Cl 0.71535(14) 0.12866(10) 0.26234(10) 0.0415(4) Uani 1 1 d U B .
Cl2 Cl 0.73298(14) -0.02253(12) 0.39925(11) 0.0455(4) Uani 1 1 d U B .
O1 O 0.5806(4) 0.1885(3) 0.4195(3) 0.0481(12) Uani 1 1 d U B .
O2 O 0.8077(4) 0.2274(3) 0.4402(3) 0.0439(11) Uani 1 1 d U B .
N1 N 0.7132(4) 0.4030(3) 0.4417(3) 0.0421(13) Uani 1 1 d U B .
N2 N 0.5709(4) 0.2908(4) 0.2831(3) 0.0405(13) Uani 1 1 d U B .
N3 N 0.8144(4) 0.3546(4) 0.2896(4) 0.0429(13) Uani 1 1 d U B .
C1 C 0.6846(5) 0.4652(4) 0.3013(4) 0.0443(14) Uani 1 1 d DU . .
H1 H 0.6798 0.5191 0.2845 0.053 Uiso 1 1 calc R A 1
Si1 Si 0.72927(19) 0.49850(14) 0.40681(14) 0.0503(7) Uani 0.938(3) 1 d PDU B 1
C2 C 0.8634(5) 0.5610(5) 0.4279(5) 0.067(2) Uani 0.938(3) 1 d PDU B 1
H2A H 0.8822 0.5759 0.4831 0.100 Uiso 0.938(3) 1 calc PR B 1
H2B H 0.8728 0.6131 0.4064 0.100 Uiso 0.938(3) 1 calc PR B 1
H2C H 0.9037 0.5262 0.4050 0.100 Uiso 0.938(3) 1 calc PR B 1
C3 C 0.6631(6) 0.5715(5) 0.4587(5) 0.064(2) Uani 0.938(3) 1 d PDU B 1
H3A H 0.5950 0.5405 0.4587 0.096 Uiso 0.938(3) 1 calc PR B 1
H3B H 0.6655 0.6200 0.4329 0.096 Uiso 0.938(3) 1 calc PR B 1
H3C H 0.6944 0.5920 0.5112 0.096 Uiso 0.938(3) 1 calc PR B 1
Si2 Si 0.55686(19) 0.39291(15) 0.27734(15) 0.0543(7) Uani 0.938(3) 1 d PDU B 1
C11 C 0.4961(7) 0.3945(6) 0.1816(5) 0.085(3) Uani 0.938(3) 1 d PDU B 1
H11A H 0.5330 0.3744 0.1421 0.127 Uiso 0.938(3) 1 calc PR B 1
H11B H 0.4938 0.4526 0.1783 0.127 Uiso 0.938(3) 1 calc PR B 1
H11C H 0.4297 0.3572 0.1740 0.127 Uiso 0.938(3) 1 calc PR B 1
C12 C 0.4757(6) 0.4274(6) 0.3487(6) 0.081(2) Uani 0.938(3) 1 d PDU B 1
H12A H 0.4078 0.3954 0.3318 0.122 Uiso 0.938(3) 1 calc PR B 1
H12B H 0.4817 0.4883 0.3522 0.122 Uiso 0.938(3) 1 calc PR B 1
H12C H 0.4959 0.4162 0.3988 0.122 Uiso 0.938(3) 1 calc PR B 1
Si3 Si 0.77585(19) 0.42814(15) 0.24218(14) 0.0505(6) Uani 0.938(3) 1 d PDU B 1
C20 C 0.7200(7) 0.3758(6) 0.1406(4) 0.074(2) Uani 0.938(3) 1 d PDU B 1
H20A H 0.7698 0.3582 0.1123 0.110 Uiso 0.938(3) 1 calc PR B 1
H20B H 0.6952 0.4164 0.1157 0.110 Uiso 0.938(3) 1 calc PR B 1
H20C H 0.6663 0.3259 0.1415 0.110 Uiso 0.938(3) 1 calc PR B 1
C21 C 0.8800(6) 0.5196(5) 0.2331(5) 0.066(2) Uani 0.938(3) 1 d PDU B 1
H21A H 0.9028 0.5563 0.2830 0.098 Uiso 0.938(3) 1 calc PR B 1
H21B H 0.8582 0.5522 0.1973 0.098 Uiso 0.938(3) 1 calc PR B 1
H21C H 0.9333 0.4979 0.2143 0.098 Uiso 0.938(3) 1 calc PR B 1
Si1A Si 0.6106(10) 0.4644(11) 0.3930(12) 0.053(3) Uani 0.062(3) 1 d PDU B 2
C3A C 0.6631(6) 0.5715(5) 0.4587(5) 0.064(2) Uani 0.062(3) 1 d PDU B 2
H3A1 H 0.6519 0.6169 0.4326 0.096 Uiso 0.062(3) 1 calc PR B 2
H3A2 H 0.7332 0.5804 0.4721 0.096 Uiso 0.062(3) 1 calc PR B 2
H3A3 H 0.6311 0.5725 0.5050 0.096 Uiso 0.062(3) 1 calc PR B 2
C12A C 0.4757(6) 0.4274(6) 0.3487(6) 0.081(2) Uani 0.062(3) 1 d PDU B 2
H12D H 0.4454 0.4744 0.3592 0.122 Uiso 0.062(3) 1 calc PR B 2
H12E H 0.4412 0.3796 0.3709 0.122 Uiso 0.062(3) 1 calc PR B 2
H12F H 0.4720 0.4094 0.2935 0.122 Uiso 0.062(3) 1 calc PR B 2
Si2A Si 0.6208(10) 0.3769(18) 0.2080(10) 0.058(4) Uani 0.062(3) 1 d PDU B 2
C11A C 0.4961(7) 0.3945(6) 0.1816(5) 0.085(3) Uani 0.062(3) 1 d PDU B 2
H11D H 0.5041 0.4535 0.1750 0.127 Uiso 0.062(3) 1 calc PR B 2
H11E H 0.4555 0.3828 0.2222 0.127 Uiso 0.062(3) 1 calc PR B 2
H11F H 0.4648 0.3561 0.1339 0.127 Uiso 0.062(3) 1 calc PR B 2
C20A C 0.7200(7) 0.3758(6) 0.1406(4) 0.074(2) Uani 0.062(3) 1 d PDU B 2
H20D H 0.7080 0.3188 0.1101 0.110 Uiso 0.062(3) 1 calc PR B 2
H20E H 0.7843 0.3913 0.1707 0.110 Uiso 0.062(3) 1 calc PR B 2
H20F H 0.7180 0.4168 0.1068 0.110 Uiso 0.062(3) 1 calc PR B 2
Si3A Si 0.8319(15) 0.4949(14) 0.3258(6) 0.056(4) Uani 0.062(3) 1 d PDU B 2
C21A C 0.8800(6) 0.5196(5) 0.2331(5) 0.066(2) Uani 0.062(3) 1 d PDU B 2
H21D H 0.8839 0.5790 0.2301 0.098 Uiso 0.062(3) 1 calc PR B 2
H21E H 0.8357 0.4823 0.1898 0.098 Uiso 0.062(3) 1 calc PR B 2
H21F H 0.9449 0.5100 0.2319 0.098 Uiso 0.062(3) 1 calc PR B 2
C2A C 0.8634(5) 0.5610(5) 0.4279(5) 0.067(2) Uani 0.062(3) 1 d PDU B 2
H2A1 H 0.9039 0.6180 0.4265 0.100 Uiso 0.062(3) 1 calc PR B 2
H2A2 H 0.8991 0.5331 0.4601 0.100 Uiso 0.062(3) 1 calc PR B 2
H2A3 H 0.8031 0.5656 0.4488 0.100 Uiso 0.062(3) 1 calc PR B 2
N4 N 0.6366(4) -0.1587(4) 0.2270(4) 0.0475(13) Uani 1 1 d U B .
N5 N 0.8826(4) -0.0756(4) 0.2691(4) 0.0451(13) Uani 1 1 d U B .
N6 N 0.7639(5) -0.0465(4) 0.1251(4) 0.0564(15) Uani 1 1 d U B .
Si4 Si 0.6527(2) -0.24221(18) 0.1594(2) 0.0564(9) Uani 0.758(3) 1 d PDU B 1
C38 C 0.6023(9) -0.3519(4) 0.1836(7) 0.120(3) Uani 0.758(3) 1 d PDU B 1
H38A H 0.6284 -0.3523 0.2358 0.179 Uiso 0.758(3) 1 calc PR B 1
H38B H 0.6216 -0.3945 0.1482 0.179 Uiso 0.758(3) 1 calc PR B 1
H38C H 0.5311 -0.3651 0.1794 0.179 Uiso 0.758(3) 1 calc PR B 1
C39 C 0.5830(7) -0.2458(7) 0.0614(5) 0.110(3) Uani 0.758(3) 1 d PDU B 1
H39A H 0.5129 -0.2673 0.0630 0.164 Uiso 0.758(3) 1 calc PR B 1
H39B H 0.6041 -0.2834 0.0223 0.164 Uiso 0.758(3) 1 calc PR B 1
H39C H 0.5968 -0.1884 0.0495 0.164 Uiso 0.758(3) 1 calc PR B 1
Si5 Si 0.8738(2) -0.18347(17) 0.24017(18) 0.0478(8) Uani 0.758(3) 1 d PDU B 1
C47 C 0.7990(8) -0.2513(6) 0.3078(5) 0.129(3) Uani 0.758(3) 1 d PDU B 1
H47A H 0.8386 -0.2423 0.3572 0.193 Uiso 0.758(3) 1 calc PR B 1
H47B H 0.7820 -0.3117 0.2847 0.193 Uiso 0.758(3) 1 calc PR B 1
H47C H 0.7392 -0.2336 0.3152 0.193 Uiso 0.758(3) 1 calc PR B 1
C48 C 0.9928(7) -0.2093(7) 0.2295(7) 0.124(3) Uani 0.758(3) 1 d PDU B 1
H48A H 1.0292 -0.1733 0.1972 0.187 Uiso 0.758(3) 1 calc PR B 1
H48B H 0.9810 -0.2691 0.2060 0.187 Uiso 0.758(3) 1 calc PR B 1
H48C H 1.0307 -0.1988 0.2797 0.187 Uiso 0.758(3) 1 calc PR B 1
Si6 Si 0.8217(3) -0.12668(19) 0.08737(17) 0.0544(9) Uani 0.758(3) 1 d PDU B 1
C56 C 0.9607(6) -0.0973(8) 0.1042(6) 0.123(3) Uani 0.758(3) 1 d PDU B 1
H56A H 0.9873 -0.0723 0.0618 0.184 Uiso 0.758(3) 1 calc PR B 1
H56B H 0.9825 -0.1485 0.1078 0.184 Uiso 0.758(3) 1 calc PR B 1
H56C H 0.9837 -0.0562 0.1518 0.184 Uiso 0.758(3) 1 calc PR B 1
C57 C 0.7773(8) -0.1695(6) -0.0154(4) 0.086(2) Uani 0.758(3) 1 d PDU B 1
H57A H 0.7065 -0.1790 -0.0238 0.129 Uiso 0.758(3) 1 calc PR B 1
H57B H 0.7938 -0.2235 -0.0303 0.129 Uiso 0.758(3) 1 calc PR B 1
H57C H 0.8083 -0.1287 -0.0461 0.129 Uiso 0.758(3) 1 calc PR B 1
Si4A Si 0.6923(7) -0.2496(5) 0.2236(5) 0.060(2) Uani 0.242(3) 1 d PDU B 2
C38A C 0.6023(9) -0.3519(4) 0.1836(7) 0.120(3) Uani 0.242(3) 1 d PDU B 2
H38D H 0.5695 -0.3751 0.2247 0.179 Uiso 0.242(3) 1 calc PR B 2
H38E H 0.6357 -0.3920 0.1590 0.179 Uiso 0.242(3) 1 calc PR B 2
H38F H 0.5540 -0.3428 0.1461 0.179 Uiso 0.242(3) 1 calc PR B 2
C47A C 0.7990(8) -0.2513(6) 0.3078(5) 0.129(3) Uani 0.242(3) 1 d PDU B 2
H47D H 0.7839 -0.2268 0.3574 0.193 Uiso 0.242(3) 1 calc PR B 2
H47E H 0.8623 -0.2178 0.2981 0.193 Uiso 0.242(3) 1 calc PR B 2
H47F H 0.8014 -0.3100 0.3080 0.193 Uiso 0.242(3) 1 calc PR B 2
Si5A Si 0.9050(6) -0.1530(6) 0.1912(5) 0.049(2) Uiso 0.242(3) 1 d PDU B 2
C48A C 0.9928(7) -0.2093(7) 0.2295(7) 0.124(3) Uani 0.242(3) 1 d PDU B 2
H48D H 1.0375 -0.1709 0.2720 0.187 Uiso 0.242(3) 1 calc PR B 2
H48E H 1.0302 -0.2264 0.1892 0.187 Uiso 0.242(3) 1 calc PR B 2
H48F H 0.9565 -0.2597 0.2473 0.187 Uiso 0.242(3) 1 calc PR B 2
C56A C 0.9607(6) -0.0973(8) 0.1042(6) 0.123(3) Uani 0.242(3) 1 d PDU B 2
H56D H 0.9073 -0.0986 0.0658 0.184 Uiso 0.242(3) 1 calc PR B 2
H56E H 1.0044 -0.1284 0.0810 0.184 Uiso 0.242(3) 1 calc PR B 2
H56F H 0.9971 -0.0383 0.1242 0.184 Uiso 0.242(3) 1 calc PR B 2
Si6A Si 0.7168(6) -0.1651(5) 0.0765(4) 0.047(2) Uani 0.242(3) 1 d PDU B 2
C57A C 0.7773(8) -0.1695(6) -0.0154(4) 0.086(2) Uani 0.242(3) 1 d PDU B 2
H57D H 0.8454 -0.1359 -0.0043 0.129 Uiso 0.242(3) 1 calc PR B 2
H57E H 0.7426 -0.1464 -0.0527 0.129 Uiso 0.242(3) 1 calc PR B 2
H57F H 0.7748 -0.2287 -0.0361 0.129 Uiso 0.242(3) 1 calc PR B 2
C39A C 0.5830(7) -0.2458(7) 0.0614(5) 0.110(3) Uani 0.242(3) 1 d PDU B 2
H39D H 0.5812 -0.2959 0.0234 0.164 Uiso 0.242(3) 1 calc PR B 2
H39E H 0.5350 -0.2174 0.0438 0.164 Uiso 0.242(3) 1 calc PR B 2
H39F H 0.5677 -0.2633 0.1098 0.164 Uiso 0.242(3) 1 calc PR B 2
C4 C 0.7371(6) 0.4080(4) 0.5207(5) 0.0464(16) Uani 1 1 d U . .
C5 C 0.8327(6) 0.4075(5) 0.5505(5) 0.0552(18) Uani 1 1 d U B .
H5 H 0.8815 0.4074 0.5174 0.066 Uiso 1 1 calc R . .
C6 C 0.8553(7) 0.4072(5) 0.6273(5) 0.066(2) Uani 1 1 d U . .
H6 H 0.9180 0.4026 0.6451 0.079 Uiso 1 1 calc R B .
C7 C 0.7895(9) 0.4134(6) 0.6778(6) 0.077(2) Uani 1 1 d U B .
C8 C 0.6989(8) 0.4191(6) 0.6504(5) 0.071(2) Uani 1 1 d U . .
H8 H 0.6527 0.4238 0.6850 0.085 Uiso 1 1 calc R B .
C9 C 0.6723(7) 0.4183(5) 0.5728(5) 0.0577(19) Uani 1 1 d U B .
H9 H 0.6101 0.4248 0.5563 0.069 Uiso 1 1 calc R . .
C10 C 0.8144(10) 0.4118(8) 0.7611(6) 0.116(4) Uani 1 1 d U . .
H10A H 0.8482 0.3676 0.7658 0.174 Uiso 1 1 calc R B .
H10B H 0.7544 0.3995 0.7851 0.174 Uiso 1 1 calc R . .
H10C H 0.8567 0.4672 0.7864 0.174 Uiso 1 1 calc R . .
C13 C 0.4882(5) 0.2218(4) 0.2524(4) 0.0407(15) Uani 1 1 d U . .
C14 C 0.4878(6) 0.1676(5) 0.1834(4) 0.0479(17) Uani 1 1 d U B .
H14 H 0.5442 0.1755 0.1577 0.057 Uiso 1 1 calc R . .
C15 C 0.4043(6) 0.1017(5) 0.1524(5) 0.0509(18) Uani 1 1 d U . .
H15 H 0.4060 0.0660 0.1058 0.061 Uiso 1 1 calc R B .
C16 C 0.3200(6) 0.0867(5) 0.1868(5) 0.0490(17) Uani 1 1 d U B .
C17 C 0.3219(6) 0.1410(5) 0.2566(5) 0.0497(18) Uani 1 1 d U . .
H17 H 0.2659 0.1326 0.2826 0.060 Uiso 1 1 calc R B .
C18 C 0.4042(5) 0.2061(5) 0.2879(5) 0.0469(17) Uani 1 1 d U B .
H18 H 0.4028 0.2411 0.3350 0.056 Uiso 1 1 calc R . .
C19 C 0.2303(6) 0.0160(6) 0.1538(5) 0.067(2) Uani 1 1 d U . .
H19A H 0.2220 0.0101 0.0983 0.100 Uiso 1 1 calc R B .
H19B H 0.1731 0.0294 0.1741 0.100 Uiso 1 1 calc R . .
H19C H 0.2377 -0.0373 0.1678 0.100 Uiso 1 1 calc R . .
C22 C 0.9066(6) 0.3395(5) 0.2753(5) 0.0439(15) Uani 1 1 d U . .
C23 C 0.9141(6) 0.2822(5) 0.2105(5) 0.0498(17) Uani 1 1 d U B .
H23 H 0.8572 0.2504 0.1774 0.060 Uiso 1 1 calc R . .
C24 C 1.0060(6) 0.2721(5) 0.1949(5) 0.0548(19) Uani 1 1 d U . .
H24 H 1.0104 0.2338 0.1507 0.066 Uiso 1 1 calc R B .
C25 C 1.0913(6) 0.3173(5) 0.2432(5) 0.0529(17) Uani 1 1 d U B .
C26 C 1.0828(6) 0.3719(5) 0.3063(5) 0.0543(18) Uani 1 1 d U . .
H26 H 1.1397 0.4037 0.3394 0.065 Uiso 1 1 calc R B .
C27 C 0.9919(6) 0.3818(5) 0.3229(5) 0.0494(17) Uani 1 1 d U B .
H27 H 0.9884 0.4186 0.3682 0.059 Uiso 1 1 calc R . .
C28 C 1.1910(6) 0.3071(6) 0.2235(6) 0.071(2) Uani 1 1 d U . .
H28A H 1.2174 0.3479 0.1913 0.106 Uiso 1 1 calc R B .
H28B H 1.1835 0.2492 0.1962 0.106 Uiso 1 1 calc R . .
H28C H 1.2357 0.3177 0.2705 0.106 Uiso 1 1 calc R . .
C29 C 0.5344(6) 0.0951(5) 0.3883(5) 0.0574(19) Uani 1 1 d U . .
H29A H 0.5793 0.0603 0.3995 0.069 Uiso 1 1 calc R B .
H29B H 0.5154 0.0850 0.3327 0.069 Uiso 1 1 calc R . .
C30 C 0.4450(7) 0.0751(6) 0.4306(5) 0.068(2) Uani 1 1 d U B .
H30A H 0.3873 0.0835 0.4016 0.082 Uiso 1 1 calc R . .
H30B H 0.4301 0.0159 0.4395 0.082 Uiso 1 1 calc R . .
C31 C 0.4739(7) 0.1374(6) 0.5047(6) 0.075(2) Uani 1 1 d U . .
H31A H 0.5142 0.1169 0.5412 0.090 Uiso 1 1 calc R B .
H31B H 0.4155 0.1460 0.5277 0.090 Uiso 1 1 calc R . .
C32 C 0.5316(6) 0.2188(5) 0.4836(5) 0.060(2) Uani 1 1 d U B .
H32A H 0.4881 0.2529 0.4678 0.073 Uiso 1 1 calc R . .
H32B H 0.5797 0.2534 0.5268 0.073 Uiso 1 1 calc R . .
C33 C 0.7844(6) 0.1948(5) 0.5099(4) 0.0471(17) Uani 1 1 d U . .
H33A H 0.7402 0.1367 0.4977 0.057 Uiso 1 1 calc R B .
H33B H 0.7532 0.2321 0.5421 0.057 Uiso 1 1 calc R . .
C34 C 0.8833(6) 0.1945(6) 0.5501(5) 0.0542(19) Uani 1 1 d U B .
H34A H 0.9097 0.2461 0.5896 0.065 Uiso 1 1 calc R . .
H34B H 0.8777 0.1437 0.5739 0.065 Uiso 1 1 calc R . .
C35 C 0.9467(7) 0.1932(8) 0.4870(5) 0.080(2) Uani 1 1 d U . .
H35A H 1.0118 0.2331 0.5044 0.096 Uiso 1 1 calc R B .
H35B H 0.9553 0.1354 0.4722 0.096 Uiso 1 1 calc R . .
C36 C 0.9018(6) 0.2171(7) 0.4242(5) 0.071(2) Uani 1 1 d U B .
H36A H 0.8942 0.1729 0.3783 0.085 Uiso 1 1 calc R . .
H36B H 0.9430 0.2711 0.4143 0.085 Uiso 1 1 calc R . .
C37 C 0.7806(5) -0.2136(5) 0.1499(4) 0.0534(15) Uani 1 1 d DU . .
H37 H 0.7925 -0.2662 0.1209 0.064 Uiso 1 1 calc R B 1
C40 C 0.5430(6) -0.1555(5) 0.2455(5) 0.0492(16) Uani 1 1 d U . .
C41 C 0.5034(5) -0.0890(5) 0.2262(4) 0.0469(17) Uani 1 1 d U B .
H41 H 0.5381 -0.0502 0.1977 0.056 Uiso 1 1 calc R . .
C42 C 0.4143(6) -0.0805(6) 0.2485(5) 0.0589(19) Uani 1 1 d U . .
H42 H 0.3918 -0.0335 0.2377 0.071 Uiso 1 1 calc R B .
C43 C 0.3580(6) -0.1381(7) 0.2855(6) 0.073(2) Uani 1 1 d U B .
C44 C 0.3945(7) -0.2040(6) 0.3035(5) 0.074(2) Uani 1 1 d U . .
H44 H 0.3569 -0.2446 0.3290 0.088 Uiso 1 1 calc R B .
C45 C 0.4847(7) -0.2120(6) 0.2849(5) 0.066(2) Uani 1 1 d U B .
H45 H 0.5079 -0.2571 0.2994 0.080 Uiso 1 1 calc R . .
C46 C 0.2589(7) -0.1305(8) 0.3074(7) 0.097(3) Uani 1 1 d U . .
H46A H 0.2681 -0.0917 0.3563 0.146 Uiso 1 1 calc R B .
H46B H 0.2188 -0.1866 0.3118 0.146 Uiso 1 1 calc R . .
H46C H 0.2263 -0.1083 0.2681 0.146 Uiso 1 1 calc R . .
C49 C 0.9642(5) -0.0133(4) 0.3129(4) 0.0384(15) Uani 1 1 d U . .
C50 C 0.9978(5) 0.0670(4) 0.2931(4) 0.0418(16) Uani 1 1 d U B .
H50 H 0.9673 0.0791 0.2486 0.050 Uiso 1 1 calc R . .
C51 C 1.0742(6) 0.1288(5) 0.3370(4) 0.0478(17) Uani 1 1 d U . .
H51 H 1.0941 0.1827 0.3223 0.057 Uiso 1 1 calc R B .
C52 C 1.1233(6) 0.1143(5) 0.4025(5) 0.0500(17) Uani 1 1 d U B .
C53 C 1.0895(6) 0.0349(5) 0.4227(5) 0.0505(18) Uani 1 1 d U . .
H53 H 1.1207 0.0226 0.4667 0.061 Uiso 1 1 calc R B .
C54 C 1.0108(6) -0.0269(5) 0.3794(4) 0.0488(18) Uani 1 1 d U B .
H54 H 0.9883 -0.0796 0.3957 0.059 Uiso 1 1 calc R . .
C55 C 1.2071(6) 0.1812(5) 0.4503(5) 0.065(2) Uani 1 1 d U . .
H55A H 1.2595 0.1977 0.4190 0.097 Uiso 1 1 calc R B .
H55B H 1.2314 0.1585 0.4930 0.097 Uiso 1 1 calc R . .
H55C H 1.1849 0.2311 0.4699 0.097 Uiso 1 1 calc R . .
C58 C 0.7490(6) 0.0163(5) 0.0820(4) 0.0495(17) Uani 1 1 d U . .
C59 C 0.8275(6) 0.0753(5) 0.0642(4) 0.0543(18) Uani 1 1 d U B .
H59 H 0.8921 0.0731 0.0789 0.065 Uiso 1 1 calc R . .
C60 C 0.8110(6) 0.1387(5) 0.0241(5) 0.0541(18) Uani 1 1 d U . .
H60 H 0.8654 0.1784 0.0117 0.065 Uiso 1 1 calc R B .
C61 C 0.7187(7) 0.1449(5) 0.0024(5) 0.0570(18) Uani 1 1 d U B .
C62 C 0.6424(6) 0.0862(5) 0.0227(5) 0.0536(18) Uani 1 1 d U . .
H62 H 0.5779 0.0893 0.0091 0.064 Uiso 1 1 calc R B .
C63 C 0.6551(6) 0.0233(5) 0.0616(4) 0.0510(18) Uani 1 1 d U B .
H63 H 0.6002 -0.0152 0.0746 0.061 Uiso 1 1 calc R . .
C64 C 0.7039(7) 0.2128(6) -0.0409(5) 0.074(3) Uani 1 1 d U . .
H64A H 0.6341 0.2044 -0.0556 0.111 Uiso 1 1 calc R B .
H64B H 0.7370 0.2094 -0.0867 0.111 Uiso 1 1 calc R . .
H64C H 0.7310 0.2688 -0.0086 0.111 Uiso 1 1 calc R . .

loop_
_atom_site_aniso_label
_atom_site_aniso_U_11
_atom_site_aniso_U_22
_atom_site_aniso_U_33
_atom_site_aniso_U_23
_atom_site_aniso_U_13
_atom_site_aniso_U_12
U1 0.03779(17) 0.02675(15) 0.03958(18) 0.00755(12) 0.00352(13) 0.01369(12)
U2 0.04164(18) 0.02564(15) 0.04030(18) 0.00710(12) 0.00013(13) 0.01278(12)
Cl1 0.0556(11) 0.0297(9) 0.0427(11) 0.0069(8) 0.0045(9) 0.0180(8)
Cl2 0.0537(11) 0.0437(11) 0.0433(11) 0.0144(9) 0.0103(9) 0.0156(9)
O1 0.043(3) 0.045(3) 0.062(3) 0.022(2) 0.016(2) 0.012(2)
O2 0.050(3) 0.053(3) 0.040(3) 0.018(2) 0.007(2) 0.026(2)
N1 0.055(3) 0.030(3) 0.044(3) 0.009(2) 0.005(3) 0.016(3)
N2 0.038(3) 0.035(3) 0.048(3) 0.008(2) -0.003(2) 0.011(2)
N3 0.049(3) 0.034(3) 0.053(3) 0.016(2) 0.011(3) 0.019(2)
C1 0.056(4) 0.033(3) 0.051(4) 0.015(3) -0.003(3) 0.024(3)
Si1 0.0676(16) 0.0306(12) 0.0547(15) 0.0044(11) 0.0016(13) 0.0207(11)
C2 0.071(4) 0.037(4) 0.083(5) 0.010(4) -0.013(4) 0.005(3)
C3 0.083(5) 0.032(4) 0.076(5) -0.002(4) 0.019(4) 0.020(4)
Si2 0.0588(15) 0.0412(13) 0.0659(17) 0.0076(12) -0.0088(13) 0.0253(12)
C11 0.091(5) 0.063(5) 0.098(5) 0.020(5) -0.042(4) 0.030(4)
C12 0.056(4) 0.060(5) 0.136(6) 0.015(5) 0.018(4) 0.031(4)
Si3 0.0664(16) 0.0389(13) 0.0516(15) 0.0174(11) 0.0078(13) 0.0181(12)
C20 0.123(6) 0.068(5) 0.040(4) 0.021(3) 0.010(4) 0.039(4)
C21 0.077(5) 0.047(4) 0.088(5) 0.036(4) 0.021(4) 0.024(4)
Si1A 0.076(7) 0.023(7) 0.066(7) 0.013(7) 0.011(6) 0.022(6)
C3A 0.083(5) 0.032(4) 0.076(5) -0.002(4) 0.019(4) 0.020(4)
C12A 0.056(4) 0.060(5) 0.136(6) 0.015(5) 0.018(4) 0.031(4)
Si2A 0.072(7) 0.038(8) 0.064(7) 0.018(5) -0.012(6) 0.015(7)
C11A 0.091(5) 0.063(5) 0.098(5) 0.020(5) -0.042(4) 0.030(4)
C20A 0.123(6) 0.068(5) 0.040(4) 0.021(3) 0.010(4) 0.039(4)
Si3A 0.060(8) 0.046(7) 0.073(10) 0.034(9) 0.004(9) 0.025(9)
C21A 0.077(5) 0.047(4) 0.088(5) 0.036(4) 0.021(4) 0.024(4)
C2A 0.071(4) 0.037(4) 0.083(5) 0.010(4) -0.013(4) 0.005(3)
N4 0.046(3) 0.029(3) 0.062(4) 0.007(3) 0.002(3) 0.003(2)
N5 0.048(3) 0.036(3) 0.053(3) 0.001(3) -0.003(3) 0.022(2)
N6 0.096(5) 0.045(3) 0.041(3) 0.013(2) 0.006(3) 0.039(3)
Si4 0.0613(19) 0.0305(15) 0.074(2) 0.0033(14) -0.0103(16) 0.0144(13)
C38 0.161(7) 0.026(3) 0.171(7) 0.012(5) 0.065(6) 0.015(4)
C39 0.086(5) 0.120(6) 0.090(5) -0.041(5) -0.040(4) 0.020(5)
Si5 0.0512(17) 0.0355(15) 0.0568(19) -0.0013(13) -0.0107(15) 0.0230(13)
C47 0.272(7) 0.076(5) 0.069(5) 0.044(5) 0.011(5) 0.087(5)
C48 0.110(5) 0.096(6) 0.157(7) -0.054(5) -0.069(5) 0.083(5)
Si6 0.080(2) 0.0466(18) 0.0434(17) 0.0063(14) 0.0066(16) 0.0308(16)
C56 0.081(5) 0.133(7) 0.141(6) -0.018(6) 0.055(5) 0.019(5)
C57 0.151(6) 0.079(6) 0.045(4) 0.010(4) 0.014(4) 0.060(5)
Si4A 0.092(6) 0.028(3) 0.064(5) 0.014(3) 0.012(4) 0.021(3)
C38A 0.161(7) 0.026(3) 0.171(7) 0.012(5) 0.065(6) 0.015(4)
C47A 0.272(7) 0.076(5) 0.069(5) 0.044(5) 0.011(5) 0.087(5)
C48A 0.110(5) 0.096(6) 0.157(7) -0.054(5) -0.069(5) 0.083(5)
C56A 0.081(5) 0.133(7) 0.141(6) -0.018(6) 0.055(5) 0.019(5)
Si6A 0.067(5) 0.039(4) 0.039(4) 0.004(3) -0.005(4) 0.028(4)
C57A 0.151(6) 0.079(6) 0.045(4) 0.010(4) 0.014(4) 0.060(5)
C39A 0.086(5) 0.120(6) 0.090(5) -0.041(5) -0.040(4) 0.020(5)
C4 0.067(4) 0.023(3) 0.050(3) 0.000(3) 0.007(3) 0.018(3)
C5 0.068(4) 0.033(4) 0.060(4) -0.002(3) -0.005(4) 0.014(3)
C6 0.084(5) 0.042(4) 0.064(4) 0.003(4) -0.013(4) 0.014(4)
C7 0.114(6) 0.054(4) 0.055(4) 0.006(4) -0.003(4) 0.013(4)
C8 0.101(5) 0.051(4) 0.058(4) 0.004(4) 0.020(4) 0.015(4)
C9 0.077(5) 0.043(4) 0.059(4) 0.010(4) 0.019(4) 0.022(4)
C10 0.168(9) 0.098(7) 0.062(5) 0.008(6) -0.014(6) 0.010(7)
C13 0.043(3) 0.037(3) 0.045(4) 0.009(3) -0.002(3) 0.018(3)
C14 0.057(4) 0.048(4) 0.039(4) 0.008(3) 0.006(3) 0.015(3)
C15 0.061(4) 0.049(4) 0.043(4) 0.006(3) 0.001(3) 0.017(3)
C16 0.052(4) 0.049(4) 0.045(4) 0.011(3) -0.009(3) 0.014(3)
C17 0.044(4) 0.050(4) 0.056(4) 0.008(3) 0.000(3) 0.016(3)
C18 0.042(4) 0.047(4) 0.052(4) 0.003(3) 0.001(3) 0.017(3)
C19 0.065(5) 0.061(5) 0.064(5) 0.011(4) -0.016(4) 0.006(4)
C22 0.046(3) 0.036(3) 0.055(4) 0.019(3) 0.009(3) 0.013(3)
C23 0.049(4) 0.046(4) 0.057(4) 0.013(3) 0.005(3) 0.015(3)
C24 0.051(4) 0.053(4) 0.066(5) 0.011(4) 0.007(3) 0.025(3)
C25 0.045(3) 0.051(4) 0.075(5) 0.026(3) 0.014(3) 0.023(3)
C26 0.047(4) 0.045(4) 0.072(5) 0.014(3) -0.001(4) 0.016(3)
C27 0.054(4) 0.035(4) 0.061(4) 0.010(3) 0.000(3) 0.017(3)
C28 0.051(4) 0.079(6) 0.092(6) 0.028(5) 0.020(4) 0.025(4)
C29 0.051(4) 0.051(4) 0.077(5) 0.025(4) 0.014(4) 0.015(3)
C30 0.064(5) 0.056(4) 0.083(5) 0.022(4) 0.017(4) 0.003(4)
C31 0.067(5) 0.071(5) 0.077(5) 0.020(4) 0.024(4) -0.007(4)
C32 0.059(4) 0.054(4) 0.070(5) 0.018(4) 0.019(4) 0.012(4)
C33 0.055(4) 0.052(4) 0.041(4) 0.018(3) 0.004(3) 0.022(3)
C34 0.054(4) 0.069(5) 0.050(4) 0.025(4) 0.004(3) 0.027(4)
C35 0.063(5) 0.130(6) 0.061(5) 0.039(5) 0.010(4) 0.037(5)
C36 0.065(4) 0.108(6) 0.059(4) 0.030(4) 0.013(4) 0.049(4)
C37 0.072(4) 0.047(4) 0.043(4) -0.002(3) -0.007(3) 0.029(3)
C40 0.051(3) 0.038(3) 0.054(4) 0.012(3) 0.000(3) 0.004(3)
C41 0.041(4) 0.051(4) 0.050(4) 0.019(3) 0.004(3) 0.007(3)
C42 0.044(4) 0.073(5) 0.066(5) 0.031(4) 0.006(4) 0.016(4)
C43 0.051(4) 0.099(5) 0.076(5) 0.043(4) 0.014(4) 0.012(4)
C44 0.059(4) 0.088(5) 0.076(5) 0.049(4) 0.012(4) 0.001(4)
C45 0.063(4) 0.067(5) 0.071(5) 0.040(4) 0.004(4) 0.003(4)
C46 0.063(5) 0.138(8) 0.102(7) 0.055(6) 0.027(5) 0.022(5)
C49 0.045(3) 0.032(3) 0.044(4) 0.003(3) 0.004(3) 0.024(3)
C50 0.048(4) 0.035(3) 0.047(4) 0.009(3) 0.007(3) 0.019(3)
C51 0.055(4) 0.036(4) 0.052(4) 0.009(3) 0.010(3) 0.010(3)
C52 0.049(4) 0.045(4) 0.054(4) 0.003(3) 0.008(3) 0.011(3)
C53 0.052(4) 0.047(4) 0.053(4) 0.010(3) -0.006(3) 0.016(3)
C54 0.054(4) 0.040(4) 0.052(4) 0.014(3) 0.002(3) 0.010(3)
C55 0.062(5) 0.057(5) 0.063(5) -0.010(4) 0.003(4) 0.007(4)
C58 0.075(4) 0.048(3) 0.034(3) 0.013(3) 0.001(3) 0.031(3)
C59 0.065(4) 0.060(4) 0.044(4) 0.014(3) -0.002(4) 0.027(3)
C60 0.065(4) 0.048(4) 0.048(4) 0.010(3) 0.003(4) 0.012(4)
C61 0.075(4) 0.046(4) 0.051(4) 0.009(3) -0.005(4) 0.023(3)
C62 0.056(4) 0.055(4) 0.055(4) 0.011(3) -0.003(4) 0.028(3)
C63 0.062(4) 0.049(4) 0.045(4) 0.010(3) 0.008(4) 0.019(3)
C64 0.106(6) 0.059(5) 0.058(5) 0.019(4) -0.008(5) 0.028(5)

loop_
_atom_type_symbol
_atom_type_description
_atom_type_scat_dispersion_real
_atom_type_scat_dispersion_imag
_atom_type_scat_source
C C 0.0033 0.0016 'International Tables Vol C Tables 4.2.6.8 and 6.1.1.4'
H H 0.0000 0.0000 'International Tables Vol C Tables 4.2.6.8 and 6.1.1.4'
N N 0.0061 0.0033 'International Tables Vol C Tables 4.2.6.8 and 6.1.1.4'
Si Si 0.0817 0.0704 'International Tables Vol C Tables 4.2.6.8 and 6.1.1.4'
Cl Cl 0.1484 0.1585 'International Tables Vol C Tables 4.2.6.8 and 6.1.1.4'
U U -9.6767 9.6646 'International Tables Vol C Tables 4.2.6.8 and 6.1.1.4'
O O 0.0106 0.0060 'International Tables Vol C Tables 4.2.6.8 and 6.1.1.4'

loop_
_geom_angle_atom_site_label_1
_geom_angle_atom_site_label_2
_geom_angle_atom_site_label_3
_geom_angle
N2 U1 N3 96.9(2)
N2 U1 N1 95.7(2)
N3 U1 N1 92.4(2)
N2 U1 O2 159.09(19)
N3 U1 O2 101.14(19)
N1 U1 O2 93.97(19)
N2 U1 O1 83.87(19)
N3 U1 O1 173.32(19)
N1 U1 O1 94.14(19)
O2 U1 O1 76.99(16)
N2 U1 Cl1 93.61(15)
N3 U1 Cl1 87.84(15)
N1 U1 Cl1 170.55(15)
O2 U1 Cl1 76.73(12)
O1 U1 Cl1 85.49(13)
N2 U1 Si3 72.11(16)
N3 U1 Si3 28.05(15)
N1 U1 Si3 82.17(15)
O2 U1 Si3 127.70(12)
O1 U1 Si3 155.11(12)
Cl1 U1 Si3 102.07(6)
N2 U1 Si2 27.27(15)
N3 U1 Si2 83.39(15)
N1 U1 Si2 72.77(15)
O2 U1 Si2 166.26(12)
O1 U1 Si2 99.92(12)
Cl1 U1 Si2 116.62(6)
Si3 U1 Si2 55.41(6)
N2 U1 Si1 82.27(15)
N3 U1 Si1 70.82(15)
N1 U1 Si1 27.15(15)
O2 U1 Si1 113.58(12)
O1 U1 Si1 115.84(13)
Cl1 U1 Si1 157.48(6)
Si3 U1 Si1 55.55(6)
Si2 U1 Si1 55.37(6)
N4 U2 N5 100.2(2)
N4 U2 N6 90.1(2)
N5 U2 N6 89.3(2)
N4 U2 Cl2 89.63(18)
N5 U2 Cl2 88.45(17)
N6 U2 Cl2 177.63(16)
N4 U2 Cl1 127.79(17)
N5 U2 Cl1 131.75(16)
N6 U2 Cl1 94.61(15)
Cl2 U2 Cl1 87.41(5)
N4 U2 Si5 73.88(17)
N5 U2 Si5 27.29(16)
N6 U2 Si5 82.39(16)
Cl2 U2 Si5 95.28(7)
Cl1 U2 Si5 158.26(7)
N4 U2 Si4A 30.3(2)
N5 U2 Si4A 70.0(2)
N6 U2 Si4A 87.2(2)
Cl2 U2 Si4A 91.41(17)
Cl1 U2 Si4A 158.13(17)
Si5 U2 Si4A 43.57(17)
N4 U2 Si6A 60.1(2)
N5 U2 Si6A 83.9(2)
N6 U2 Si6A 32.3(2)
Cl2 U2 Si6A 146.57(14)
Cl1 U2 Si6A 121.43(14)
Si5 U2 Si6A 64.62(14)
Si4A U2 Si6A 55.4(2)
N4 U2 Si6 80.71(18)
N5 U2 Si6 65.37(17)
N6 U2 Si6 28.08(16)
Cl2 U2 Si6 149.61(6)
Cl1 U2 Si6 121.19(6)
Si5 U2 Si6 54.39(7)
Si4A U2 Si6 66.04(18)
Si6A U2 Si6 24.53(15)
N4 U2 Si4 26.42(18)
N5 U2 Si4 83.14(16)
N6 U2 Si4 69.79(18)
Cl2 U2 Si4 109.25(7)
Cl1 U2 Si4 142.73(6)
Si5 U2 Si4 55.97(7)
Si4A U2 Si4 21.50(16)
Si6A U2 Si4 37.56(15)
Si6 U2 Si4 54.98(8)
N4 U2 Si5A 84.1(2)
N5 U2 Si5A 28.6(2)
N6 U2 Si5A 65.6(2)
Cl2 U2 Si5A 111.99(15)
Cl1 U2 Si5A 143.87(15)
Si5 U2 Si5A 19.20(14)
Si4A U2 Si5A 55.7(2)
Si6A U2 Si5A 55.3(2)
Si6 U2 Si5A 38.71(15)
Si4 U2 Si5A 60.89(15)
U2 Cl1 U1 150.17(7)
C32 O1 C29 110.6(5)
C32 O1 U1 124.7(4)
C29 O1 U1 123.8(4)
C36 O2 C33 108.7(6)
C36 O2 U1 123.3(4)
C33 O2 U1 127.9(4)
C4 N1 Si1 117.9(5)
C4 N1 Si1A 124.2(7)
Si1 N1 Si1A 47.5(5)
C4 N1 U1 122.5(4)
Si1 N1 U1 116.6(3)
Si1A N1 U1 105.5(4)
C13 N2 Si2 115.5(4)
C13 N2 Si2A 115.5(7)
Si2 N2 Si2A 48.0(5)
C13 N2 U1 126.3(4)
Si2 N2 U1 117.2(3)
Si2A N2 U1 106.7(4)
C22 N3 Si3 117.1(5)
C22 N3 U1 127.6(4)
Si3 N3 U1 114.9(3)
C22 N3 Si3A 110.0(7)
Si3 N3 Si3A 48.9(5)
U1 N3 Si3A 108.5(5)
Si2 C1 Si1 114.9(4)
Si2 C1 Si3 113.4(3)
Si1 C1 Si3 114.0(3)
Si2 C1 Si2A 49.0(4)
Si1 C1 Si2A 152.2(8)
Si3 C1 Si2A 66.9(4)
Si2 C1 Si1A 68.1(4)
Si1 C1 Si1A 49.1(4)
Si3 C1 Si1A 151.3(7)
Si2A C1 Si1A 116.1(6)
Si2 C1 Si3A 156.2(8)
Si1 C1 Si3A 66.2(4)
Si3 C1 Si3A 51.8(4)
Si2A C1 Si3A 118.4(6)
Si1A C1 Si3A 114.9(6)
N1 Si1 C3 111.8(4)
N1 Si1 C1 105.1(3)
C3 Si1 C1 113.3(4)
N1 Si1 C2 109.5(3)
C3 Si1 C2 104.0(4)
C1 Si1 C2 113.3(4)
N1 Si1 U1 36.2(2)
C3 Si1 U1 138.4(3)
C1 Si1 U1 71.2(2)
C2 Si1 U1 111.7(3)
N2 Si2 C11 110.9(4)
N2 Si2 C1 104.4(3)
C11 Si2 C1 114.2(4)
N2 Si2 C12 111.9(4)
C11 Si2 C12 105.8(5)
C1 Si2 C12 109.8(4)
N2 Si2 U1 35.50(19)
C11 Si2 U1 138.0(3)
C1 Si2 U1 71.7(2)
C12 Si2 U1 110.9(3)
N3 Si3 C21 112.1(4)
N3 Si3 C1 105.2(3)
C21 Si3 C1 111.3(4)
N3 Si3 C20 110.2(3)
C21 Si3 C20 105.6(4)
C1 Si3 C20 112.5(4)
N3 Si3 U1 37.1(2)
C21 Si3 U1 141.8(3)
C1 Si3 U1 72.6(2)
C20 Si3 U1 107.3(3)
C1 Si1A N1 87.2(7)
C1 Si2A N2 87.8(7)
C1 Si3A N3 85.2(7)
C40 N4 Si4 121.3(5)
C40 N4 Si4A 128.1(6)
Si4 N4 Si4A 41.2(3)
C40 N4 U2 114.8(5)
Si4 N4 U2 119.4(3)
Si4A N4 U2 112.5(4)
C49 N5 Si5 126.4(5)
C49 N5 Si5A 118.6(5)
Si5 N5 Si5A 37.0(3)
C49 N5 U2 116.1(4)
Si5 N5 U2 117.0(3)
Si5A N5 U2 116.1(4)
C58 N6 Si6 120.8(5)
C58 N6 Si6A 117.9(5)
Si6 N6 Si6A 45.6(3)
C58 N6 U2 121.8(5)
Si6 N6 U2 116.1(3)
Si6A N6 U2 109.6(4)
N4 Si4 C37 104.7(3)
N4 Si4 C38 113.4(4)
C37 Si4 C38 115.7(5)
N4 Si4 C39 110.5(4)
C37 Si4 C39 107.3(4)
C38 Si4 C39 105.1(5)
N4 Si4 U2 34.1(2)
C37 Si4 U2 72.5(3)
C38 Si4 U2 139.7(4)
C39 Si4 U2 109.6(3)
N5 Si5 C48 114.7(4)
N5 Si5 C37 102.5(3)
C48 Si5 C37 116.3(4)
N5 Si5 C47 110.5(4)
C48 Si5 C47 111.3(5)
C37 Si5 C47 100.3(4)
N5 Si5 U2 35.7(2)
C48 Si5 U2 147.5(4)
C37 Si5 U2 73.0(2)
C47 Si5 U2 96.3(3)
N6 Si6 C57 111.4(4)
N6 Si6 C56 116.7(5)
C57 Si6 C56 110.6(5)
N6 Si6 C37 102.0(3)
C57 Si6 C37 111.2(4)
C56 Si6 C37 104.3(4)
N6 Si6 U2 35.9(2)
C57 Si6 U2 140.6(3)
C56 Si6 U2 106.2(4)
C37 Si6 U2 71.6(2)
N4 Si4A C37 95.2(5)
N4 Si4A U2 37.1(2)
C37 Si4A U2 72.5(3)
C37 Si5A N5 102.2(5)
C37 Si5A U2 72.0(3)
N5 Si5A U2 35.3(2)
C37 Si6A N6 98.5(5)
C37 Si6A U2 72.3(3)
N6 Si6A U2 38.1(2)
C9 C4 N1 122.6(8)
C9 C4 C5 117.0(8)
N1 C4 C5 120.3(7)
C6 C5 C4 120.9(9)
C7 C6 C5 121.4(10)
C6 C7 C8 118.1(10)
C6 C7 C10 121.0(11)
C8 C7 C10 120.9(11)
C7 C8 C9 122.4(10)
C4 C9 C8 119.8(9)
C18 C13 C14 117.2(7)
C18 C13 N2 121.8(7)
C14 C13 N2 121.0(7)
C15 C14 C13 120.2(8)
C16 C15 C14 122.8(8)
C15 C16 C17 116.3(7)
C15 C16 C19 123.0(8)
C17 C16 C19 120.7(8)
C18 C17 C16 121.4(8)
C17 C18 C13 122.0(8)
C27 C22 C23 117.3(7)
C27 C22 N3 121.9(7)
C23 C22 N3 120.8(7)
C22 C23 C24 119.9(8)
C25 C24 C23 121.4(8)
C26 C25 C24 118.1(8)
C26 C25 C28 121.6(8)
C24 C25 C28 120.3(8)
C25 C26 C27 121.1(8)
C22 C27 C26 122.2(8)
O1 C29 C30 103.0(6)
C31 C30 C29 104.1(7)
C30 C31 C32 104.7(8)
O1 C32 C31 103.4(7)
O2 C33 C34 104.5(6)
C35 C34 C33 103.8(7)
C36 C35 C34 108.7(8)
C35 C36 O2 109.3(7)
Si4 C37 Si5A 148.4(6)
Si4 C37 Si6A 72.9(3)
Si5A C37 Si6A 116.2(5)
Si4 C37 Si5 119.1(4)
Si5A C37 Si5 35.3(3)
Si6A C37 Si5 142.4(5)
Si4 C37 Si4A 39.6(3)
Si5A C37 Si4A 115.2(5)
Si6A C37 Si4A 109.8(5)
Si5 C37 Si4A 81.1(4)
Si4 C37 Si6 115.4(4)
Si5A C37 Si6 73.8(4)
Si6A C37 Si6 44.0(3)
Si5 C37 Si6 106.9(3)
Si4A C37 Si6 144.2(5)
C45 C40 N4 124.9(8)
C45 C40 C41 115.6(8)
N4 C40 C41 119.5(7)
C42 C41 C40 120.9(7)
C43 C42 C41 122.0(9)
C42 C43 C44 117.8(9)
C42 C43 C46 122.0(9)
C44 C43 C46 120.2(9)
C45 C44 C43 121.4(8)
C44 C45 C40 122.3(9)
C54 C49 C50 116.7(7)
C54 C49 N5 122.1(6)
C50 C49 N5 121.0(6)
C51 C50 C49 121.4(7)
C50 C51 C52 122.0(7)
C53 C52 C51 116.7(7)
C53 C52 C55 121.0(8)
C51 C52 C55 122.2(7)
C52 C53 C54 121.3(7)
C49 C54 C53 121.8(7)
C59 C58 C63 118.4(7)
C59 C58 N6 120.7(7)
C63 C58 N6 120.8(8)
C58 C59 C60 119.7(8)
C61 C60 C59 122.2(8)
C60 C61 C62 116.4(8)
C60 C61 C64 120.7(9)
C62 C61 C64 122.9(8)
C63 C62 C61 123.3(8)
C62 C63 C58 120.0(8)

loop_
_geom_bond_atom_site_label_1
_geom_bond_atom_site_label_2
_geom_bond_distance
U1 N2 2.238(6)
U1 N3 2.251(6)
U1 N1 2.276(6)
U1 O2 2.490(4)
U1 O1 2.530(5)
U1 Cl1 2.8813(17)
U1 Si3 3.387(2)
U1 Si2 3.427(2)
U1 Si1 3.442(2)
U2 N4 2.224(6)
U2 N5 2.225(6)
U2 N6 2.243(6)
U2 Cl2 2.6897(19)
U2 Cl1 2.8116(17)
U2 Si5 3.396(3)
U2 Si4A 3.404(8)
U2 Si6A 3.423(8)
U2 Si6 3.440(3)
U2 Si4 3.450(3)
U2 Si5A 3.459(9)
O1 C32 1.477(9)
O1 C29 1.516(9)
O2 C36 1.442(9)
O2 C33 1.465(8)
N1 C4 1.414(9)
N1 Si1 1.756(6)
N1 Si1A 2.18(2)
N2 C13 1.424(9)
N2 Si2 1.766(6)
N2 Si2A 2.14(2)
N3 C22 1.435(9)
N3 Si3 1.755(6)
N3 Si3A 2.25(2)
C1 Si2 1.891(7)
C1 Si1 1.896(7)
C1 Si3 1.900(7)
C1 Si2A 2.02(2)
C1 Si1A 2.02(2)
C1 Si3A 2.03(2)
Si1 C3 1.889(6)
Si1 C2 1.912(7)
Si2 C11 1.867(7)
Si2 C12 1.908(7)
Si3 C21 1.876(7)
Si3 C20 1.906(7)
N4 C40 1.414(10)
N4 Si4 1.762(7)
N4 Si4A 1.862(11)
N5 C49 1.429(9)
N5 Si5 1.747(6)
N5 Si5A 1.845(11)
N6 C58 1.433(9)
N6 Si6 1.802(7)
N6 Si6A 1.942(10)
Si4 C37 1.799(7)
Si4 C38 1.908(7)
Si4 C39 1.932(7)
Si5 C48 1.868(7)
Si5 C37 1.927(6)
Si5 C47 1.976(8)
Si6 C57 1.866(7)
Si6 C56 1.910(8)
Si6 C37 1.963(7)
Si4A C37 1.956(10)
Si5A C37 1.839(9)
Si6A C37 1.924(9)
C4 C9 1.388(11)
C4 C5 1.429(11)
C5 C6 1.390(12)
C6 C7 1.367(13)
C7 C8 1.377(14)
C7 C10 1.514(13)
C8 C9 1.408(12)
C13 C18 1.390(10)
C13 C14 1.408(10)
C14 C15 1.405(10)
C15 C16 1.381(11)
C16 C17 1.414(11)
C16 C19 1.508(11)
C17 C18 1.390(10)
C22 C27 1.387(10)
C22 C23 1.408(11)
C23 C24 1.408(10)
C24 C25 1.403(11)
C25 C26 1.364(12)
C25 C28 1.536(11)
C26 C27 1.397(10)
C29 C30 1.528(11)
C30 C31 1.505(12)
C31 C32 1.513(11)
C33 C34 1.534(10)
C34 C35 1.505(11)
C35 C36 1.408(11)
C40 C45 1.406(11)
C40 C41 1.428(10)
C41 C42 1.397(11)
C42 C43 1.377(11)
C43 C44 1.388(13)
C43 C46 1.527(13)
C44 C45 1.387(12)
C49 C54 1.394(10)
C49 C50 1.406(10)
C50 C51 1.383(10)
C51 C52 1.402(11)
C52 C53 1.396(11)
C52 C55 1.507(10)
C53 C54 1.397(10)
C58 C59 1.385(11)
C58 C63 1.398(11)
C59 C60 1.415(10)
C60 C61 1.377(11)
C61 C62 1.381(12)
C61 C64 1.507(11)
C62 C63 1.378(10)
